data_4126748
loop_
_publ_author_name
'Wu, Yue'
'Shaker, Sammy'
'Brivio, Federico'
'Murugavel, Ramaswamy'
'Bristowe, Paul D.'
'Cheetham, Anthony K.'

_publ_section_title
;
 [Am]Mn(H2POO)3: A New Family of Hybrid Perovskites Based on the
 Hypophosphite Ligand.
;
_journal_name_full 'Journal of the American Chemical Society'
_journal_paper_doi 10.1021/jacs.7b09417
_journal_year 2017
_chemical_formula_moiety 'H6 Mn O6 P3, C H5 N2'
_chemical_formula_sum 'C H12 Mn N2 O6 P3'
_chemical_formula_weight 295.98
_chemical_name_systematic 'Formamidinium manganese hypophosphite'
_space_group_crystal_system monoclinic
_space_group_IT_number 14
_space_group_name_Hall '-P 2yn'
_space_group_name_H-M_alt 'P 1 21/n 1'
_symmetry_space_group_name_Hall '-P 2yn'
_symmetry_space_group_name_H-M 'P 1 21/n 1'
_atom_sites_solution_hydrogens geom
_atom_sites_solution_primary iterative
_audit_creation_date 2017-08-16
_audit_creation_method
;
Olex2 1.2
(compiled 2017.08.10 svn.r3458 for OlexSys, GUI svn.r5375)
;
_cell_angle_alpha 90
_cell_angle_beta 103.573(6)
_cell_angle_gamma 90
_cell_formula_units_Z 4
_cell_length_a 7.4021(5)
_cell_length_b 10.2234(5)
_cell_length_c 13.4765(8)
_cell_measurement_reflns_used 1201
_cell_measurement_temperature 115(3)
_cell_measurement_theta_max 27.9690
_cell_measurement_theta_min 2.9040
_cell_volume 991.35(10)
_computing_cell_refinement
;
CrysAlisPro, Agilent Technologies,
Version 1.171.37.34i (release 04-08-2014 CrysAlis171 .NET)
(compiled Aug  4 2014,14:34:23)
;
_computing_data_collection
;
CrysAlisPro, Agilent Technologies,
Version 1.171.37.34i (release 04-08-2014 CrysAlis171 .NET)
(compiled Aug  4 2014,14:34:23)
;
_computing_data_reduction
;
CrysAlisPro, Agilent Technologies,
Version 1.171.37.34i (release 04-08-2014 CrysAlis171 .NET)
(compiled Aug  4 2014,14:34:23)
;
_computing_molecular_graphics 'Olex2 (Dolomanov et al., 2009)'
_computing_publication_material 'Olex2 (Dolomanov et al., 2009)'
_computing_structure_refinement 'ShelXL (Sheldrick, 2015)'
_computing_structure_solution
;
Superflip (Palatinus & Chapuis, 2007;Palatinus & van der Lee, 2008;
Palatinus et al., 2012)
;
_diffrn_ambient_environment N~2~
_diffrn_ambient_temperature 115(3)
_diffrn_detector 'CCD plate'
_diffrn_detector_area_resol_mean 16.1183
_diffrn_detector_type Eos
_diffrn_measured_fraction_theta_full 0.998
_diffrn_measured_fraction_theta_max 0.894
_diffrn_measurement_details
;
#__ type_ start__ end____ width___ exp.time_
  1 omega  -84.00   43.00   1.0000    4.0050
omega____ theta____ kappa____ phi______ frames
    -      -27.2013  -19.0000  -60.0000 127

#__ type_ start__ end____ width___ exp.time_
  2 omega  -92.00  -50.00   1.0000    4.0050
omega____ theta____ kappa____ phi______ frames
    -      -27.2013 -178.0000   30.0000 42

#__ type_ start__ end____ width___ exp.time_
  3 omega   59.00  116.00   1.0000    4.0050
omega____ theta____ kappa____ phi______ frames
    -       26.2638  178.0000  -30.0000 57

#__ type_ start__ end____ width___ exp.time_
  4 omega   69.00  101.00   1.0000    4.0050
omega____ theta____ kappa____ phi______ frames
    -       26.2638  178.0000   90.0000 32
;
_diffrn_measurement_device 'four-circle diffractometer'
_diffrn_measurement_device_type 'Xcalibur, Eos, Gemini ultra'
_diffrn_measurement_method '\w scans'
_diffrn_orient_matrix_UB_11 0.0290152000
_diffrn_orient_matrix_UB_12 -0.0405896000
_diffrn_orient_matrix_UB_13 -0.0359992000
_diffrn_orient_matrix_UB_21 -0.0095420000
_diffrn_orient_matrix_UB_22 -0.0559122000
_diffrn_orient_matrix_UB_23 0.0295711000
_diffrn_orient_matrix_UB_31 -0.0936686000
_diffrn_orient_matrix_UB_32 -0.0068988000
_diffrn_orient_matrix_UB_33 -0.0275936000
_diffrn_radiation_monochromator graphite
_diffrn_radiation_probe x-ray
_diffrn_radiation_type MoK\a
_diffrn_radiation_wavelength 0.71073
_diffrn_reflns_av_R_equivalents 0.0294
_diffrn_reflns_av_unetI/netI 0.0497
_diffrn_reflns_Laue_measured_fraction_full 0.998
_diffrn_reflns_Laue_measured_fraction_max 0.894
_diffrn_reflns_limit_h_max 6
_diffrn_reflns_limit_h_min -9
_diffrn_reflns_limit_k_max 13
_diffrn_reflns_limit_k_min -9
_diffrn_reflns_limit_l_max 17
_diffrn_reflns_limit_l_min -17
_diffrn_reflns_number 3701
_diffrn_reflns_point_group_measured_fraction_full 0.998
_diffrn_reflns_point_group_measured_fraction_max 0.894
_diffrn_reflns_theta_full 25.242
_diffrn_reflns_theta_max 28.073
_diffrn_reflns_theta_min 2.527
_diffrn_source 'Enhance (Mo) X-ray Source'
_exptl_absorpt_coefficient_mu 1.817
_exptl_absorpt_correction_T_max 1.00000
_exptl_absorpt_correction_T_min 0.97351
_exptl_absorpt_correction_type multi-scan
_exptl_absorpt_process_details
;
CrysAlisPro, Agilent Technologies,
Version 1.171.37.34i (release 04-08-2014 CrysAlis171 .NET)
(compiled Aug  4 2014,14:34:23)
Empirical absorption correction using spherical harmonics,
 implemented in SCALE3 ABSPACK scaling algorithm.
;
_exptl_crystal_colour 'clear colourless'
_exptl_crystal_colour_lustre clear
_exptl_crystal_colour_primary colourless
_exptl_crystal_density_diffrn 1.983
_exptl_crystal_description block
_exptl_crystal_F_000 600
_exptl_crystal_size_max 0.404
_exptl_crystal_size_mid 0.107
_exptl_crystal_size_min 0.084
_refine_diff_density_max 0.884
_refine_diff_density_min -0.511
_refine_diff_density_rms 0.107
_refine_ls_extinction_method none
_refine_ls_goodness_of_fit_ref 1.055
_refine_ls_hydrogen_treatment constr
_refine_ls_matrix_type full
_refine_ls_number_parameters 118
_refine_ls_number_reflns 2161
_refine_ls_number_restraints 0
_refine_ls_restrained_S_all 1.055
_refine_ls_R_factor_all 0.0469
_refine_ls_R_factor_gt 0.0368
_refine_ls_shift/su_max 0.001
_refine_ls_shift/su_mean 0.000
_refine_ls_structure_factor_coef Fsqd
_refine_ls_weighting_details 'w=1/[\s^2^(Fo^2^)+(0.0333P)^2^+0.4243P] where P=(Fo^2^+2Fc^2^)/3'
_refine_ls_weighting_scheme calc
_refine_ls_wR_factor_gt 0.0851
_refine_ls_wR_factor_ref 0.0920
_reflns_Friedel_coverage 0.000
_reflns_number_gt 1798
_reflns_number_total 2161
_reflns_threshold_expression 'I > 2\s(I)'
_cod_data_source_file ja7b09417_si_002.cif
_cod_data_source_block ywsms-mnhypofa-dmf_110k
_cod_database_code 4126748
_shelx_shelxl_version_number 2016/6
_chemical_oxdiff_formula 'Mn H12 P3 O6 N2 C'
_chemical_oxdiff_usercomment 'Elongated prism of Mn-H2PO2-FA from DMF vapour diffusion @ 100 K'
_shelx_space_group_comment
;
The symmetry employed for this shelxl refinement is uniquely defined
by the following loop, which should always be used as a source of
symmetry information in preference to the above space-group names.
They are only intended as comments.
;
_shelx_estimated_absorpt_t_max 0.838
_shelx_estimated_absorpt_t_min 0.585
_reflns_odcompleteness_completeness 99.54
_reflns_odcompleteness_iscentric 1
_reflns_odcompleteness_theta 26.32
_olex2_refinement_description
;
1. Fixed Uiso
 At 1.2 times of:
  All C(H) groups, All N(H,H) groups, All P(H,H) groups
2.a Secondary CH2 refined with riding coordinates:
 P3(H3A,H3B), P6(H6A,H6B), P9(H9A,H9B)
2.b Aromatic/amide H refined with riding coordinates:
 C12(H12)
2.c X=CH2 refined with riding coordinates:
 N13(H13A,H13B), N11(H11A,H11B)
;
_olex2_submission_special_instructions 'No special instructions were received'

loop_
_space_group_symop_operation_xyz
'x, y, z'
'-x+1/2, y+1/2, -z+1/2'
'-x, -y, -z'
'x-1/2, -y-1/2, z-1/2'

loop_
_atom_site_label
_atom_site_type_symbol
_atom_site_fract_x
_atom_site_fract_y
_atom_site_fract_z
_atom_site_U_iso_or_equiv
_atom_site_adp_type
_atom_site_occupancy
_atom_site_site_symmetry_order
_atom_site_calc_flag
_atom_site_refinement_flags_posn
Mn1 Mn 1.50135(5) 0.73692(4) 0.24409(3) 0.00728(14) Uani 1 1 d .
P3 P 1.38474(10) 1.06498(7) 0.23735(6) 0.01061(18) Uani 1 1 d .
H3A H 1.499585 1.074789 0.168631 0.013 Uiso 1 1 calc R
H3B H 1.474282 1.130225 0.326718 0.013 Uiso 1 1 calc R
P6 P 1.75934(9) 0.68460(8) 0.49924(5) 0.01111(19) Uani 1 1 d .
H6A H 1.903299 0.599890 0.490318 0.013 Uiso 1 1 calc R
H6B H 1.620911 0.608901 0.526470 0.013 Uiso 1 1 calc R
P9 P 1.88544(10) 0.91437(7) 0.23549(6) 0.01160(18) Uani 1 1 d .
H9A H 1.984160 0.831977 0.312302 0.014 Uiso 1 1 calc R
H9B H 1.992358 0.928191 0.163118 0.014 Uiso 1 1 calc R
O5 O 1.6802(3) 0.7442(2) 0.39701(16) 0.0190(5) Uani 1 1 d .
O2 O 1.2053(2) 1.13683(19) 0.19199(15) 0.0113(4) Uani 1 1 d .
O8 O 1.7072(2) 0.84494(19) 0.18415(15) 0.0119(4) Uani 1 1 d .
O10 O 1.8727(3) 1.04705(19) 0.28255(16) 0.0128(4) Uani 1 1 d .
O4 O 1.3698(3) 0.9226(2) 0.26290(16) 0.0144(5) Uani 1 1 d .
O7 O 1.8340(3) 0.7797(2) 0.58488(15) 0.0153(5) Uani 1 1 d .
N13 N 1.2658(3) 0.7485(2) 0.49636(18) 0.0160(6) Uani 1 1 d .
H13A H 1.237344 0.725275 0.552125 0.019 Uiso 1 1 calc R
H13B H 1.296381 0.690311 0.457169 0.019 Uiso 1 1 calc R
N11 N 1.2197(4) 0.9664(3) 0.5232(2) 0.0264(7) Uani 1 1 d .
H11A H 1.189661 0.950234 0.579849 0.032 Uiso 1 1 calc R
H11B H 1.220509 1.045648 0.501932 0.032 Uiso 1 1 calc R
C12 C 1.2626(4) 0.8733(3) 0.4709(3) 0.0195(7) Uani 1 1 d .
H12 H 1.294241 0.894603 0.410071 0.023 Uiso 1 1 calc R

loop_
_atom_site_aniso_label
_atom_site_aniso_U_11
_atom_site_aniso_U_22
_atom_site_aniso_U_33
_atom_site_aniso_U_23
_atom_site_aniso_U_13
_atom_site_aniso_U_12
Mn1 0.0091(2) 0.0073(2) 0.0053(2) 0.00034(17) 0.00137(17) -0.00040(15)
P3 0.0112(4) 0.0089(4) 0.0118(4) 0.0008(3) 0.0029(3) 0.0006(3)
P6 0.0133(4) 0.0113(4) 0.0078(4) 0.0000(3) 0.0006(3) -0.0005(3)
P9 0.0101(4) 0.0107(4) 0.0141(4) -0.0038(3) 0.0033(3) -0.0013(3)
O5 0.0235(12) 0.0229(12) 0.0073(10) 0.0013(10) -0.0030(9) -0.0072(9)
O2 0.0124(10) 0.0112(10) 0.0117(10) 0.0021(9) 0.0054(8) 0.0022(8)
O8 0.0124(10) 0.0119(10) 0.0116(10) -0.0005(9) 0.0033(8) -0.0028(8)
O10 0.0164(11) 0.0105(10) 0.0132(11) -0.0036(9) 0.0072(8) -0.0033(8)
O4 0.0177(11) 0.0106(10) 0.0172(11) 0.0038(9) 0.0090(9) 0.0032(8)
O7 0.0199(11) 0.0152(11) 0.0078(11) -0.0015(9) -0.0026(9) 0.0018(8)
N13 0.0226(15) 0.0150(14) 0.0110(13) 0.0004(11) 0.0049(11) 0.0015(10)
N11 0.0378(18) 0.0206(15) 0.0244(16) 0.0037(13) 0.0148(14) 0.0008(12)
C12 0.0169(16) 0.0249(18) 0.0157(16) -0.0002(15) 0.0014(12) 0.0012(13)

loop_
_atom_type_symbol
_atom_type_description
_atom_type_scat_dispersion_real
_atom_type_scat_dispersion_imag
_atom_type_scat_source
C C 0.0033 0.0016 'International Tables Vol C Tables 4.2.6.8 and 6.1.1.4'
H H 0.0000 0.0000 'International Tables Vol C Tables 4.2.6.8 and 6.1.1.4'
Mn Mn 0.3368 0.7283 'International Tables Vol C Tables 4.2.6.8 and 6.1.1.4'
N N 0.0061 0.0033 'International Tables Vol C Tables 4.2.6.8 and 6.1.1.4'
O O 0.0106 0.0060 'International Tables Vol C Tables 4.2.6.8 and 6.1.1.4'
P P 0.1023 0.0942 'International Tables Vol C Tables 4.2.6.8 and 6.1.1.4'

loop_
_geom_angle_atom_site_label_1
_geom_angle_atom_site_label_2
_geom_angle_atom_site_label_3
_geom_angle
_geom_angle_site_symmetry_1
_geom_angle_site_symmetry_3
O5 Mn1 O2 88.23(8) . 2_745
O5 Mn1 O8 90.62(8) . .
O5 Mn1 O10 89.86(8) . 2_845
O5 Mn1 O4 92.84(8) . .
O5 Mn1 O7 175.87(8) . 4_575
O2 Mn1 O8 177.43(7) 2_745 .
O2 Mn1 O10 90.79(7) 2_745 2_845
O2 Mn1 O7 93.55(8) 2_745 4_575
O8 Mn1 O10 91.52(7) . 2_845
O8 Mn1 O7 87.74(8) . 4_575
O4 Mn1 O2 89.36(7) . 2_745
O4 Mn1 O8 88.40(7) . .
O4 Mn1 O10 177.30(7) . 2_845
O4 Mn1 O7 90.90(8) . 4_575
O7 Mn1 O10 86.39(8) 4_575 2_845
O4 P3 O2 117.15(11) . .
O5 P6 O7 115.85(13) . .
O10 P9 O8 118.63(11) . .
P6 O5 Mn1 151.63(13) . .
P3 O2 Mn1 134.30(12) . 2_755
P9 O8 Mn1 132.56(12) . .
P9 O10 Mn1 130.39(11) . 2_855
P3 O4 Mn1 139.29(12) . .
P6 O7 Mn1 135.30(12) . 4_676
N11 C12 N13 125.0(3) . .

loop_
_geom_bond_atom_site_label_1
_geom_bond_atom_site_label_2
_geom_bond_distance
_geom_bond_site_symmetry_2
Mn1 O5 2.174(2) .
Mn1 O2 2.1788(19) 2_745
Mn1 O8 2.1841(19) .
Mn1 O10 2.219(2) 2_845
Mn1 O4 2.176(2) .
Mn1 O7 2.218(2) 4_575
P3 O2 1.515(2) .
P3 O4 1.506(2) .
P6 O5 1.494(2) .
P6 O7 1.511(2) .
P9 O8 1.515(2) .
P9 O10 1.510(2) .
N13 C12 1.321(4) .
N11 C12 1.268(4) .
